data_4340525
loop_
_publ_author_name
'Charalampou, D. C.'
'Kourkoumelis, N.'
'Karanestora, S.'
'Hadjiarapoglou, L. P.'
'Dokorou, V.'
'Skoulika, S.'
'Owczarzak, A.'
'Kubicki, M.'
'Hadjikakou, S. K.'

_publ_contact_author
;
Maciej Kubicki   
Faculty of Chemistry 
Adam Mickiewicz University
Grunwaldzka 6              
60-780 Pozna\'n   
Poland             
;
_publ_section_title
;
 Mono- and binuclear copper(i) complexes of thionucleotide analogues and
 their catalytic activity on the synthesis of dihydrofurans.
;
_journal_issue 16
_journal_name_full 'Inorganic chemistry'
_journal_page_first 8322
_journal_page_last 8333
_journal_paper_doi 10.1021/ic500727z
_journal_volume 53
_journal_year 2014
_chemical_formula_moiety 'C76 H63 Cl Cu2 N2 O P4 S'
_chemical_formula_sum 'C76 H63 Cl Cu2 N2 O P4 S'
_chemical_formula_weight 1338.75
_chemical_name_systematic
;
 ?
;
_space_group_crystal_system triclinic
_space_group_IT_number 2
_space_group_name_Hall '-P 1'
_space_group_name_H-M_alt 'P -1'
_symmetry_space_group_name_Hall '-P 1'
_symmetry_space_group_name_H-M 'P -1'
_atom_sites_solution_hydrogens geom
_audit_creation_method SHELXL-2013
_cell_angle_alpha 98.08(3)
_cell_angle_beta 101.93(2)
_cell_angle_gamma 113.53(3)
_cell_formula_units_Z 2
_cell_length_a 13.096(3)
_cell_length_b 13.828(3)
_cell_length_c 21.647(4)
_cell_measurement_reflns_used 8623
_cell_measurement_temperature 295(2)
_cell_measurement_theta_max 29.0524
_cell_measurement_theta_min 2.7578
_cell_volume 3406.0(17)
_computing_cell_refinement
;
CrysAlisPro, Oxford Diffraction Ltd.,
Version 1.171.34.43 (release 21-10-2010 CrysAlis171 .NET)
(compiled Oct 21 2010,17:48:23)
;
_computing_data_collection
;
CrysAlisPro, Oxford Diffraction Ltd.,
Version 1.171.34.43 (release 21-10-2010 CrysAlis171 .NET)
(compiled Oct 21 2010,17:48:23)
;
_computing_data_reduction
;
CrysAlisPro, Oxford Diffraction Ltd.,
Version 1.171.34.43 (release 21-10-2010 CrysAlis171 .NET)
(compiled Oct 21 2010,17:48:23)
;
_computing_molecular_graphics 'Mercury (McRae et al., 2008)'
_computing_publication_material 'SHELXL-2013 (Sheldrick, 2013)'
_computing_structure_refinement 'SHELXL-2013 (Sheldrick, 2013)'
_computing_structure_solution 'SIR92 (Altomare et al., 1993)'
_diffrn_ambient_temperature 295(2)
_diffrn_detector_area_resol_mean 16.1544
_diffrn_measured_fraction_theta_full 0.999
_diffrn_measured_fraction_theta_max 0.999
_diffrn_measurement_device_type 'Xcalibur, Eos'
_diffrn_measurement_method '\w scans'
_diffrn_radiation_monochromator graphite
_diffrn_radiation_source 'Enhance (Mo) X-ray Source'
_diffrn_radiation_type 'Mo K\a'
_diffrn_radiation_wavelength 0.7107
_diffrn_reflns_av_R_equivalents 0.0693
_diffrn_reflns_av_unetI/netI 0.0942
_diffrn_reflns_Laue_measured_fraction_full 0.999
_diffrn_reflns_Laue_measured_fraction_max 0.999
_diffrn_reflns_limit_h_max 15
_diffrn_reflns_limit_h_min -15
_diffrn_reflns_limit_k_max 16
_diffrn_reflns_limit_k_min -16
_diffrn_reflns_limit_l_max 25
_diffrn_reflns_limit_l_min -25
_diffrn_reflns_number 38814
_diffrn_reflns_point_group_measured_fraction_full 0.999
_diffrn_reflns_point_group_measured_fraction_max 0.999
_diffrn_reflns_theta_full 25.000
_diffrn_reflns_theta_max 25.000
_diffrn_reflns_theta_min 2.763
_exptl_absorpt_coefficient_mu 0.834
_exptl_absorpt_correction_T_max 1.00000
_exptl_absorpt_correction_T_min 0.81946
_exptl_absorpt_correction_type multi-scan
_exptl_absorpt_process_details
;
CrysAlisPro, Oxford Diffraction Ltd.,
Version 1.171.34.43 (release 21-10-2010 CrysAlis171 .NET)
(compiled Oct 21 2010,17:48:23)
Empirical absorption correction using spherical harmonics,
 implemented in SCALE3 ABSPACK scaling algorithm.
;
_exptl_crystal_colour colourless
_exptl_crystal_density_diffrn 1.305
_exptl_crystal_description block
_exptl_crystal_F_000 1384
_exptl_crystal_size_max 0.4
_exptl_crystal_size_mid 0.2
_exptl_crystal_size_min 0.05
_refine_diff_density_max 0.628
_refine_diff_density_min -0.362
_refine_diff_density_rms 0.066
_refine_ls_extinction_method none
_refine_ls_goodness_of_fit_ref 0.924
_refine_ls_hydrogen_treatment constr
_refine_ls_matrix_type full
_refine_ls_number_parameters 784
_refine_ls_number_reflns 12021
_refine_ls_number_restraints 0
_refine_ls_restrained_S_all 0.924
_refine_ls_R_factor_all 0.1247
_refine_ls_R_factor_gt 0.0570
_refine_ls_shift/su_max 0.001
_refine_ls_shift/su_mean 0.000
_refine_ls_structure_factor_coef Fsqd
_refine_ls_weighting_details 'w=1/[\s^2^(Fo^2^)+(0.0650P)^2^] where P=(Fo^2^+2Fc^2^)/3'
_refine_ls_weighting_scheme calc
_refine_ls_wR_factor_gt 0.1209
_refine_ls_wR_factor_ref 0.1427
_reflns_Friedel_coverage 0.000
_reflns_number_gt 6658
_reflns_number_total 12021
_reflns_threshold_expression 'I > 2\s(I)'
_cod_data_source_file ic500727z_si_002.cif
_cod_data_source_block 1
_cod_depositor_comments 'Adding full bibliography for 4340525--4340530.cif.'
_cod_database_code 4340525
_shelx_space_group_comment
;
The symmetry employed for this shelxl refinement is uniquely defined
by the following loop, which should always be used as a source of
symmetry information in preference to the above space-group names.
They are only intended as comments.
;
_shelxl_version_number 2013-4

loop_
_space_group_symop_operation_xyz
'x, y, z'
'-x, -y, -z'

loop_
_atom_site_label
_atom_site_type_symbol
_atom_site_fract_x
_atom_site_fract_y
_atom_site_fract_z
_atom_site_U_iso_or_equiv
_atom_site_adp_type
_atom_site_occupancy
_atom_site_site_symmetry_order
_atom_site_calc_flag
_atom_site_refinement_flags_posn
_atom_site_refinement_flags_adp
C1 C 0.9442(4) 0.4158(4) 0.2589(2) 0.0496(11) Uani 1 1 d . .
N2 N 1.0120(3) 0.4770(3) 0.22695(16) 0.0526(10) Uani 1 1 d . .
O3 O 1.0695(3) 0.6218(3) 0.18399(18) 0.0885(12) Uani 1 1 d . .
C3 C 1.0010(5) 0.5674(4) 0.2106(2) 0.0662(14) Uani 1 1 d . .
C4 C 0.9099(5) 0.5883(4) 0.2287(3) 0.0773(16) Uani 1 1 d . .
H4 H 0.8949 0.6444 0.2167 0.093 Uiso 1 1 calc R U
C5 C 0.8476(5) 0.5278(4) 0.2624(3) 0.0719(15) Uani 1 1 d . .
H5 H 0.7915 0.5437 0.2753 0.086 Uiso 1 1 calc R U
N6 N 0.8653(3) 0.4431(3) 0.27803(18) 0.0635(11) Uani 1 1 d . .
H6 H 0.8254 0.4059 0.3006 0.076 Uiso 1 1 calc R U
S1 S 0.96177(10) 0.30526(10) 0.27367(6) 0.0563(3) Uani 1 1 d . .
Cu1 Cu 0.80444(4) 0.19195(4) 0.30901(2) 0.04615(16) Uani 1 1 d . .
Cl1 Cl 0.73457(10) 0.30522(10) 0.36244(5) 0.0597(3) Uani 1 1 d . .
P11 P 0.87930(10) 0.12333(9) 0.38592(5) 0.0439(3) Uani 1 1 d . .
C11A C 0.7806(4) 0.0527(3) 0.43085(19) 0.0447(11) Uani 1 1 d . .
C11B C 0.8172(4) 0.0390(4) 0.4926(2) 0.0591(13) Uani 1 1 d . .
H11B H 0.8963 0.0667 0.5134 0.071 Uiso 1 1 calc R U
C11C C 0.7371(5) -0.0154(4) 0.5232(2) 0.0666(14) Uani 1 1 d . .
H11C H 0.7626 -0.0237 0.5646 0.080 Uiso 1 1 calc R U
C11D C 0.6199(5) -0.0572(4) 0.4930(3) 0.0683(14) Uani 1 1 d . .
H11D H 0.5659 -0.0950 0.5133 0.082 Uiso 1 1 calc R U
C11E C 0.5842(4) -0.0427(4) 0.4334(3) 0.0713(15) Uani 1 1 d . .
H11E H 0.5050 -0.0696 0.4130 0.086 Uiso 1 1 calc R U
C11F C 0.6631(4) 0.0114(4) 0.4024(2) 0.0597(13) Uani 1 1 d . .
H11F H 0.6363 0.0201 0.3613 0.072 Uiso 1 1 calc R U
C11G C 1.0063(4) 0.2260(4) 0.4510(2) 0.0489(11) Uani 1 1 d . .
C11H C 1.0104(5) 0.3269(4) 0.4697(2) 0.0812(17) Uani 1 1 d . .
H11H H 0.9506 0.3412 0.4485 0.097 Uiso 1 1 calc R U
C11I C 1.1019(6) 0.4072(5) 0.5196(3) 0.101(2) Uani 1 1 d . .
H11I H 1.1023 0.4744 0.5325 0.121 Uiso 1 1 calc R U
C11J C 1.1912(5) 0.3885(5) 0.5500(3) 0.092(2) Uani 1 1 d . .
H11J H 1.2532 0.4434 0.5832 0.110 Uiso 1 1 calc R U
C11K C 1.1906(4) 0.2902(5) 0.5321(3) 0.0804(17) Uani 1 1 d . .
H11K H 1.2518 0.2773 0.5530 0.096 Uiso 1 1 calc R U
C11L C 1.0976(4) 0.2085(4) 0.4821(2) 0.0611(13) Uani 1 1 d . .
H11L H 1.0974 0.1413 0.4696 0.073 Uiso 1 1 calc R U
C11M C 0.9313(3) 0.0268(3) 0.35651(19) 0.0449(11) Uani 1 1 d . .
C11N C 0.9121(4) -0.0694(4) 0.3752(2) 0.0587(13) Uani 1 1 d . .
H11N H 0.8717 -0.0870 0.4057 0.070 Uiso 1 1 calc R U
C11O C 0.9517(5) -0.1391(4) 0.3493(3) 0.0737(15) Uani 1 1 d . .
H11O H 0.9381 -0.2030 0.3627 0.088 Uiso 1 1 calc R U
C11P C 1.0111(5) -0.1157(5) 0.3040(3) 0.0809(17) Uani 1 1 d . .
H11P H 1.0367 -0.1639 0.2862 0.097 Uiso 1 1 calc R U
C11Q C 1.0323(5) -0.0214(5) 0.2853(3) 0.0853(17) Uani 1 1 d . .
H11Q H 1.0741 -0.0041 0.2554 0.102 Uiso 1 1 calc R U
C11R C 0.9917(4) 0.0490(4) 0.3108(2) 0.0645(13) Uani 1 1 d . .
H11R H 1.0054 0.1126 0.2970 0.077 Uiso 1 1 calc R U
P12 P 0.64445(10) 0.09540(9) 0.21979(5) 0.0459(3) Uani 1 1 d . .
C12A C 0.5094(4) 0.0106(4) 0.2360(2) 0.0495(11) Uani 1 1 d . .
C12B C 0.4491(4) -0.1009(4) 0.2095(2) 0.0621(14) Uani 1 1 d . .
H12B H 0.4772 -0.1347 0.1817 0.075 Uiso 1 1 calc R U
C12C C 0.3481(5) -0.1628(5) 0.2235(3) 0.0785(17) Uani 1 1 d . .
H12C H 0.3077 -0.2372 0.2044 0.094 Uiso 1 1 calc R U
C12D C 0.3078(5) -0.1143(5) 0.2654(3) 0.0784(17) Uani 1 1 d . .
H12D H 0.2392 -0.1555 0.2745 0.094 Uiso 1 1 calc R U
C12E C 0.3680(4) -0.0055(5) 0.2941(2) 0.0703(15) Uani 1 1 d . .
H12E H 0.3410 0.0270 0.3233 0.084 Uiso 1 1 calc R U
C12F C 0.4686(4) 0.0569(4) 0.2801(2) 0.0606(13) Uani 1 1 d . .
H12F H 0.5095 0.1308 0.3005 0.073 Uiso 1 1 calc R U
C12G C 0.6073(4) 0.1881(4) 0.17711(19) 0.0500(11) Uani 1 1 d . .
C12H C 0.6866(4) 0.2488(4) 0.1478(2) 0.0644(14) Uani 1 1 d . .
H12H H 0.7525 0.2382 0.1483 0.077 Uiso 1 1 calc R U
C12I C 0.6691(5) 0.3250(5) 0.1179(2) 0.0821(18) Uani 1 1 d . .
H12I H 0.7230 0.3651 0.0982 0.099 Uiso 1 1 calc R U
C12J C 0.5734(7) 0.3415(5) 0.1171(3) 0.093(2) Uani 1 1 d . .
H12J H 0.5617 0.3932 0.0973 0.111 Uiso 1 1 calc R U
C12K C 0.4958(6) 0.2823(6) 0.1452(3) 0.115(2) Uani 1 1 d . .
H12K H 0.4302 0.2936 0.1448 0.138 Uiso 1 1 calc R U
C12L C 0.5119(5) 0.2044(5) 0.1749(3) 0.0914(19) Uani 1 1 d . .
H12L H 0.4564 0.1633 0.1933 0.110 Uiso 1 1 calc R U
C12M C 0.6515(4) 0.0044(4) 0.1531(2) 0.0528(12) Uani 1 1 d . .
C12N C 0.7383(5) -0.0280(5) 0.1638(3) 0.0892(18) Uani 1 1 d . .
H12N H 0.7928 -0.0024 0.2047 0.107 Uiso 1 1 calc R U
C12O C 0.7466(7) -0.0997(6) 0.1137(4) 0.120(2) Uani 1 1 d . .
H12O H 0.8058 -0.1214 0.1210 0.144 Uiso 1 1 calc R U
C12P C 0.6653(8) -0.1362(5) 0.0544(4) 0.114(3) Uani 1 1 d . .
H12P H 0.6699 -0.1830 0.0209 0.137 Uiso 1 1 calc R U
C12Q C 0.5786(6) -0.1061(5) 0.0431(3) 0.093(2) Uani 1 1 d . .
H12Q H 0.5237 -0.1326 0.0024 0.112 Uiso 1 1 calc R U
C12R C 0.5718(5) -0.0360(4) 0.0922(2) 0.0702(15) Uani 1 1 d . .
H12R H 0.5119 -0.0153 0.0841 0.084 Uiso 1 1 calc R U
Cu2 Cu 1.13317(5) 0.43027(4) 0.21501(2) 0.05152(17) Uani 1 1 d . .
P21 P 1.11741(10) 0.33669(10) 0.11786(5) 0.0497(3) Uani 1 1 d . .
C21A C 1.2233(4) 0.4238(4) 0.0827(2) 0.0537(12) Uani 1 1 d . .
C21B C 1.2429(6) 0.5303(5) 0.0918(3) 0.104(2) Uani 1 1 d . .
H21B H 1.2007 0.5539 0.1145 0.125 Uiso 1 1 calc R U
C21C C 1.3232(7) 0.6039(6) 0.0686(4) 0.128(3) Uani 1 1 d . .
H21C H 1.3352 0.6761 0.0761 0.154 Uiso 1 1 calc R U
C21D C 1.3844(6) 0.5704(6) 0.0347(3) 0.103(2) Uani 1 1 d . .
H21D H 1.4395 0.6191 0.0192 0.123 Uiso 1 1 calc R U
C21E C 1.3636(5) 0.4638(6) 0.0239(3) 0.106(2) Uani 1 1 d . .
H21E H 1.4034 0.4397 -0.0004 0.127 Uiso 1 1 calc R U
C21F C 1.2839(5) 0.3902(5) 0.0484(3) 0.0834(17) Uani 1 1 d . .
H21F H 1.2724 0.3182 0.0413 0.100 Uiso 1 1 calc R U
C21G C 0.9813(4) 0.2799(4) 0.0523(2) 0.0528(12) Uani 1 1 d . .
C21H C 0.9736(5) 0.3057(5) -0.0076(3) 0.0851(18) Uani 1 1 d . .
H21H H 1.0393 0.3562 -0.0151 0.102 Uiso 1 1 calc R U
C21I C 0.8684(5) 0.2566(5) -0.0561(3) 0.094(2) Uani 1 1 d . .
H21I H 0.8640 0.2734 -0.0964 0.112 Uiso 1 1 calc R U
C21J C 0.7713(5) 0.1840(5) -0.0451(3) 0.0873(18) Uani 1 1 d . .
H21J H 0.7002 0.1525 -0.0773 0.105 Uiso 1 1 calc R U
C21K C 0.7795(4) 0.1581(4) 0.0132(3) 0.0761(16) Uani 1 1 d . .
H21K H 0.7136 0.1080 0.0208 0.091 Uiso 1 1 calc R U
C21L C 0.8834(4) 0.2049(4) 0.0611(2) 0.0670(14) Uani 1 1 d . .
H21L H 0.8873 0.1850 0.1005 0.080 Uiso 1 1 calc R U
C21M C 1.1462(4) 0.2197(4) 0.1212(2) 0.0497(11) Uani 1 1 d . .
C21N C 1.1213(4) 0.1379(4) 0.0675(2) 0.0701(15) Uani 1 1 d . .
H21N H 1.0870 0.1409 0.0261 0.084 Uiso 1 1 calc R U
C21O C 1.1473(5) 0.0514(5) 0.0751(3) 0.0890(18) Uani 1 1 d . .
H21O H 1.1303 -0.0032 0.0387 0.107 Uiso 1 1 calc R U
C21P C 1.1974(5) 0.0461(5) 0.1355(3) 0.0895(18) Uani 1 1 d . .
H21P H 1.2153 -0.0116 0.1403 0.107 Uiso 1 1 calc R U
C21Q C 1.2212(5) 0.1253(5) 0.1886(3) 0.0753(15) Uani 1 1 d . .
H21Q H 1.2545 0.1213 0.2299 0.090 Uiso 1 1 calc R U
C21R C 1.1966(4) 0.2105(4) 0.1816(2) 0.0623(13) Uani 1 1 d . .
H21R H 1.2141 0.2643 0.2185 0.075 Uiso 1 1 calc R U
P22 P 1.29958(10) 0.51088(10) 0.29875(5) 0.0490(3) Uani 1 1 d . .
C22A C 1.2912(4) 0.5998(4) 0.3657(2) 0.0502(11) Uani 1 1 d . .
C22B C 1.2410(4) 0.6660(4) 0.3502(2) 0.0674(14) Uani 1 1 d . .
H22B H 1.2146 0.6647 0.3066 0.081 Uiso 1 1 calc R U
C22C C 1.2284(5) 0.7352(5) 0.3978(3) 0.0845(18) Uani 1 1 d . .
H22C H 1.1964 0.7816 0.3864 0.101 Uiso 1 1 calc R U
C22D C 1.2634(5) 0.7343(5) 0.4612(3) 0.0895(19) Uani 1 1 d . .
H22D H 1.2519 0.7779 0.4933 0.107 Uiso 1 1 calc R U
C22E C 1.3148(6) 0.6705(5) 0.4779(2) 0.093(2) Uani 1 1 d . .
H22E H 1.3411 0.6720 0.5215 0.112 Uiso 1 1 calc R U
C22F C 1.3283(5) 0.6023(5) 0.4296(2) 0.0837(17) Uani 1 1 d . .
H22F H 1.3631 0.5580 0.4413 0.100 Uiso 1 1 calc R U
C22G C 1.3449(4) 0.4199(4) 0.3375(2) 0.0543(12) Uani 1 1 d . .
C22H C 1.2658(4) 0.3384(4) 0.3570(2) 0.0663(14) Uani 1 1 d . .
H22H H 1.1907 0.3316 0.3510 0.080 Uiso 1 1 calc R U
C22I C 1.2962(5) 0.2669(5) 0.3852(3) 0.0807(17) Uani 1 1 d . .
H22I H 1.2425 0.2142 0.3995 0.097 Uiso 1 1 calc R U
C22J C 1.4028(6) 0.2729(5) 0.3921(3) 0.100(2) Uani 1 1 d . .
H22J H 1.4227 0.2240 0.4109 0.120 Uiso 1 1 calc R U
C22K C 1.4811(6) 0.3495(6) 0.3719(4) 0.140(3) Uani 1 1 d . .
H22K H 1.5548 0.3531 0.3764 0.168 Uiso 1 1 calc R U
C22L C 1.4520(5) 0.4228(5) 0.3443(3) 0.108(2) Uani 1 1 d . .
H22L H 1.5065 0.4751 0.3302 0.129 Uiso 1 1 calc R U
C22M C 1.4304(4) 0.5965(4) 0.2793(2) 0.0535(12) Uani 1 1 d . .
C22N C 1.5063(5) 0.6980(5) 0.3144(3) 0.095(2) Uani 1 1 d . .
H22N H 1.4920 0.7298 0.3504 0.114 Uiso 1 1 calc R U
C22O C 1.6071(5) 0.7562(5) 0.2971(4) 0.120(3) Uani 1 1 d . .
H22O H 1.6590 0.8262 0.3218 0.144 Uiso 1 1 calc R U
C22P C 1.6294(6) 0.7119(6) 0.2453(3) 0.101(2) Uani 1 1 d . .
H22P H 1.6955 0.7513 0.2336 0.122 Uiso 1 1 calc R U
C22Q C 1.5553(5) 0.6107(7) 0.2110(3) 0.130(3) Uani 1 1 d . .
H22Q H 1.5714 0.5784 0.1760 0.156 Uiso 1 1 calc R U
C22R C 1.4561(5) 0.5540(6) 0.2268(3) 0.111(3) Uani 1 1 d . .
H22R H 1.4045 0.4844 0.2013 0.133 Uiso 1 1 calc R U

loop_
_atom_site_aniso_label
_atom_site_aniso_U_11
_atom_site_aniso_U_22
_atom_site_aniso_U_33
_atom_site_aniso_U_23
_atom_site_aniso_U_13
_atom_site_aniso_U_12
C1 0.043(3) 0.053(3) 0.057(3) 0.014(2) 0.024(2) 0.022(2)
N2 0.051(2) 0.052(2) 0.065(2) 0.0217(19) 0.0282(19) 0.0233(19)
O3 0.084(3) 0.089(3) 0.112(3) 0.059(2) 0.058(2) 0.032(2)
C3 0.067(4) 0.058(3) 0.073(3) 0.025(3) 0.026(3) 0.022(3)
C4 0.081(4) 0.058(3) 0.112(4) 0.033(3) 0.035(3) 0.042(3)
C5 0.077(4) 0.061(4) 0.104(4) 0.028(3) 0.051(3) 0.043(3)
N6 0.067(3) 0.062(3) 0.083(3) 0.027(2) 0.051(2) 0.032(2)
S1 0.0491(7) 0.0588(8) 0.0777(8) 0.0287(6) 0.0328(6) 0.0293(6)
Cu1 0.0422(3) 0.0496(3) 0.0488(3) 0.0145(2) 0.0180(2) 0.0194(3)
Cl1 0.0580(7) 0.0678(8) 0.0626(7) 0.0106(6) 0.0342(6) 0.0304(6)
P11 0.0416(7) 0.0449(7) 0.0468(6) 0.0129(5) 0.0170(5) 0.0182(5)
C11A 0.049(3) 0.044(3) 0.043(2) 0.011(2) 0.018(2) 0.021(2)
C11B 0.056(3) 0.061(3) 0.066(3) 0.024(3) 0.022(2) 0.026(3)
C11C 0.085(4) 0.078(4) 0.057(3) 0.037(3) 0.035(3) 0.042(3)
C11D 0.070(4) 0.071(4) 0.080(4) 0.034(3) 0.047(3) 0.030(3)
C11E 0.047(3) 0.084(4) 0.079(4) 0.028(3) 0.029(3) 0.018(3)
C11F 0.054(3) 0.065(3) 0.056(3) 0.016(2) 0.021(2) 0.020(3)
C11G 0.045(3) 0.045(3) 0.056(3) 0.017(2) 0.021(2) 0.014(2)
C11H 0.071(4) 0.059(4) 0.087(4) -0.002(3) -0.011(3) 0.025(3)
C11I 0.103(5) 0.067(4) 0.099(4) -0.009(3) -0.010(4) 0.032(4)
C11J 0.072(4) 0.073(4) 0.076(4) -0.001(3) -0.010(3) 0.001(4)
C11K 0.047(3) 0.091(5) 0.084(4) 0.022(3) 0.003(3) 0.019(3)
C11L 0.046(3) 0.062(3) 0.068(3) 0.015(3) 0.009(3) 0.021(3)
C11M 0.037(2) 0.050(3) 0.048(3) 0.008(2) 0.012(2) 0.021(2)
C11N 0.066(3) 0.054(3) 0.066(3) 0.015(2) 0.029(2) 0.031(3)
C11O 0.078(4) 0.068(4) 0.088(4) 0.021(3) 0.032(3) 0.041(3)
C11P 0.062(4) 0.082(4) 0.100(4) -0.003(3) 0.028(3) 0.038(3)
C11Q 0.085(4) 0.091(5) 0.107(4) 0.027(4) 0.061(4) 0.048(4)
C11R 0.068(3) 0.059(3) 0.086(3) 0.026(3) 0.043(3) 0.034(3)
P12 0.0406(7) 0.0502(7) 0.0445(6) 0.0100(5) 0.0166(5) 0.0163(6)
C12A 0.038(3) 0.058(3) 0.046(3) 0.016(2) 0.009(2) 0.016(2)
C12B 0.058(3) 0.065(3) 0.057(3) 0.021(3) 0.023(2) 0.016(3)
C12C 0.066(4) 0.068(4) 0.080(4) 0.030(3) 0.021(3) 0.005(3)
C12D 0.056(4) 0.090(5) 0.093(4) 0.050(4) 0.034(3) 0.021(3)
C12E 0.055(3) 0.091(4) 0.084(4) 0.037(3) 0.040(3) 0.038(3)
C12F 0.047(3) 0.068(3) 0.066(3) 0.022(3) 0.023(2) 0.021(3)
C12G 0.052(3) 0.054(3) 0.041(2) 0.010(2) 0.012(2) 0.020(2)
C12H 0.065(3) 0.075(4) 0.061(3) 0.029(3) 0.025(3) 0.032(3)
C12I 0.087(4) 0.084(4) 0.064(3) 0.032(3) 0.025(3) 0.021(4)
C12J 0.138(6) 0.093(5) 0.075(4) 0.042(3) 0.041(4) 0.067(5)
C12K 0.121(6) 0.172(7) 0.145(6) 0.100(6) 0.081(5) 0.116(6)
C12L 0.077(4) 0.123(5) 0.130(5) 0.078(4) 0.064(4) 0.067(4)
C12M 0.047(3) 0.050(3) 0.059(3) 0.013(2) 0.025(2) 0.015(2)
C12N 0.093(5) 0.094(5) 0.087(4) 0.010(3) 0.035(3) 0.048(4)
C12O 0.131(7) 0.123(6) 0.145(6) 0.014(5) 0.064(5) 0.088(5)
C12P 0.160(8) 0.077(5) 0.112(6) -0.002(4) 0.081(6) 0.048(5)
C12Q 0.116(6) 0.071(4) 0.071(4) 0.000(3) 0.041(4) 0.019(4)
C12R 0.080(4) 0.064(3) 0.060(3) 0.010(3) 0.029(3) 0.022(3)
Cu2 0.0479(3) 0.0563(4) 0.0551(3) 0.0103(3) 0.0231(3) 0.0249(3)
P21 0.0483(7) 0.0555(8) 0.0505(7) 0.0125(6) 0.0226(6) 0.0244(6)
C21A 0.051(3) 0.061(3) 0.053(3) 0.014(2) 0.022(2) 0.025(3)
C21B 0.125(6) 0.083(5) 0.157(6) 0.053(4) 0.104(5) 0.060(4)
C21C 0.154(7) 0.090(5) 0.205(8) 0.080(5) 0.132(6) 0.063(5)
C21D 0.102(5) 0.101(6) 0.141(6) 0.072(5) 0.076(4) 0.047(4)
C21E 0.105(5) 0.117(6) 0.141(6) 0.049(5) 0.098(5) 0.057(5)
C21F 0.089(4) 0.082(4) 0.102(4) 0.029(3) 0.061(4) 0.041(3)
C21G 0.051(3) 0.069(3) 0.053(3) 0.021(2) 0.021(2) 0.035(3)
C21H 0.060(4) 0.107(5) 0.090(4) 0.053(4) 0.027(3) 0.027(3)
C21I 0.075(4) 0.124(5) 0.076(4) 0.044(4) 0.012(3) 0.035(4)
C21J 0.065(4) 0.109(5) 0.081(4) 0.028(4) 0.015(3) 0.033(4)
C21K 0.046(3) 0.087(4) 0.085(4) 0.025(3) 0.024(3) 0.016(3)
C21L 0.062(4) 0.084(4) 0.062(3) 0.033(3) 0.030(3) 0.029(3)
C21M 0.045(3) 0.051(3) 0.053(3) 0.008(2) 0.020(2) 0.021(2)
C21N 0.067(4) 0.077(4) 0.067(3) 0.006(3) 0.011(3) 0.040(3)
C21O 0.089(4) 0.069(4) 0.103(5) -0.004(3) 0.018(4) 0.041(4)
C21P 0.093(5) 0.072(4) 0.123(5) 0.035(4) 0.031(4) 0.052(4)
C21Q 0.079(4) 0.077(4) 0.083(4) 0.027(3) 0.033(3) 0.039(3)
C21R 0.072(3) 0.056(3) 0.060(3) 0.012(2) 0.022(3) 0.028(3)
P22 0.0464(7) 0.0525(8) 0.0484(7) 0.0077(5) 0.0188(5) 0.0213(6)
C22A 0.057(3) 0.060(3) 0.042(3) 0.015(2) 0.019(2) 0.031(3)
C22B 0.086(4) 0.073(4) 0.046(3) 0.007(2) 0.015(3) 0.043(3)
C22C 0.111(5) 0.088(4) 0.073(4) 0.002(3) 0.022(3) 0.071(4)
C22D 0.114(5) 0.088(5) 0.075(4) -0.001(3) 0.041(4) 0.053(4)
C22E 0.131(6) 0.117(5) 0.049(3) 0.016(3) 0.034(3) 0.069(5)
C22F 0.116(5) 0.101(5) 0.059(3) 0.019(3) 0.026(3) 0.072(4)
C22G 0.043(3) 0.055(3) 0.067(3) 0.012(2) 0.019(2) 0.023(2)
C22H 0.046(3) 0.084(4) 0.070(3) 0.032(3) 0.021(2) 0.024(3)
C22I 0.069(4) 0.079(4) 0.102(4) 0.044(3) 0.034(3) 0.029(3)
C22J 0.090(5) 0.081(5) 0.149(6) 0.060(4) 0.037(4) 0.045(4)
C22K 0.083(5) 0.121(6) 0.275(10) 0.123(7) 0.073(6) 0.069(5)
C22L 0.065(4) 0.097(5) 0.195(7) 0.078(5) 0.060(4) 0.044(4)
C22M 0.044(3) 0.065(3) 0.045(3) 0.011(2) 0.011(2) 0.019(2)
C22N 0.063(4) 0.074(4) 0.117(5) -0.014(4) 0.031(3) 0.010(3)
C22O 0.066(5) 0.068(4) 0.193(8) 0.005(5) 0.047(5) 0.002(4)
C22P 0.062(4) 0.116(6) 0.123(5) 0.043(5) 0.049(4) 0.022(4)
C22Q 0.062(4) 0.178(8) 0.088(4) -0.011(5) 0.036(4) -0.001(5)
C22R 0.060(4) 0.130(6) 0.089(4) -0.019(4) 0.040(3) -0.004(4)

loop_
_atom_type_symbol
_atom_type_description
_atom_type_scat_dispersion_real
_atom_type_scat_dispersion_imag
_atom_type_scat_source
C C 0.0033 0.0016 'International Tables Vol C Tables 4.2.6.8 and 6.1.1.4'
H H 0.0000 0.0000 'International Tables Vol C Tables 4.2.6.8 and 6.1.1.4'
N N 0.0061 0.0033 'International Tables Vol C Tables 4.2.6.8 and 6.1.1.4'
O O 0.0106 0.0060 'International Tables Vol C Tables 4.2.6.8 and 6.1.1.4'
S S 0.1246 0.1234 'International Tables Vol C Tables 4.2.6.8 and 6.1.1.4'
Cu Cu 0.3201 1.2651 'International Tables Vol C Tables 4.2.6.8 and 6.1.1.4'
Cl Cl 0.1484 0.1585 'International Tables Vol C Tables 4.2.6.8 and 6.1.1.4'
P P 0.1023 0.0942 'International Tables Vol C Tables 4.2.6.8 and 6.1.1.4'

loop_
_geom_angle_atom_site_label_1
_geom_angle_atom_site_label_2
_geom_angle_atom_site_label_3
_geom_angle
N2 C1 N6 119.9(4)
N2 C1 S1 117.7(3)
N6 C1 S1 122.4(3)
C1 N2 C3 121.7(4)
C1 N2 Cu2 111.5(3)
C3 N2 Cu2 126.5(3)
O3 C3 N2 117.8(5)
O3 C3 C4 126.5(5)
N2 C3 C4 115.7(4)
C5 C4 C3 120.3(5)
C4 C5 N6 120.6(5)
C1 N6 C5 121.5(4)
C1 S1 Cu1 110.00(16)
P11 Cu1 P12 126.62(5)
P11 Cu1 S1 107.14(5)
P12 Cu1 S1 108.62(5)
P11 Cu1 Cl1 106.62(5)
P12 Cu1 Cl1 98.47(5)
S1 Cu1 Cl1 107.94(5)
C11M P11 C11A 104.4(2)
C11M P11 C11G 103.0(2)
C11A P11 C11G 102.81(19)
C11M P11 Cu1 115.48(14)
C11A P11 Cu1 115.36(15)
C11G P11 Cu1 114.19(15)
C11F C11A C11B 117.6(4)
C11F C11A P11 118.3(3)
C11B C11A P11 124.1(3)
C11C C11B C11A 120.5(4)
C11D C11C C11B 120.5(4)
C11E C11D C11C 119.1(5)
C11D C11E C11F 121.0(5)
C11A C11F C11E 121.4(4)
C11L C11G C11H 118.1(4)
C11L C11G P11 124.1(4)
C11H C11G P11 117.8(4)
C11G C11H C11I 120.9(5)
C11J C11I C11H 120.3(6)
C11I C11J C11K 120.3(5)
C11J C11K C11L 119.5(5)
C11G C11L C11K 120.9(5)
C11R C11M C11N 117.2(4)
C11R C11M P11 117.9(4)
C11N C11M P11 124.8(3)
C11O C11N C11M 121.1(5)
C11P C11O C11N 120.8(5)
C11Q C11P C11O 119.3(6)
C11P C11Q C11R 120.2(5)
C11M C11R C11Q 121.3(5)
C12M P12 C12A 103.0(2)
C12M P12 C12G 101.2(2)
C12A P12 C12G 103.9(2)
C12M P12 Cu1 119.68(16)
C12A P12 Cu1 116.32(13)
C12G P12 Cu1 110.61(14)
C12F C12A C12B 117.6(4)
C12F C12A P12 119.4(4)
C12B C12A P12 122.8(4)
C12C C12B C12A 121.3(5)
C12D C12C C12B 119.7(5)
C12E C12D C12C 120.0(5)
C12D C12E C12F 120.6(5)
C12E C12F C12A 120.7(5)
C12L C12G C12H 118.1(5)
C12L C12G P12 125.0(4)
C12H C12G P12 116.8(4)
C12I C12H C12G 120.8(5)
C12J C12I C12H 120.2(5)
C12K C12J C12I 119.3(6)
C12J C12K C12L 121.1(6)
C12G C12L C12K 120.6(5)
C12N C12M C12R 117.9(5)
C12N C12M P12 119.0(4)
C12R C12M P12 123.1(4)
C12M C12N C12O 121.0(6)
C12P C12O C12N 118.2(7)
C12Q C12P C12O 121.7(6)
C12P C12Q C12R 119.6(6)
C12M C12R C12Q 121.6(6)
N2 Cu2 P21 120.65(11)
N2 Cu2 P22 114.30(11)
P21 Cu2 P22 123.64(6)
C21M P21 C21A 106.1(2)
C21M P21 C21G 102.5(2)
C21A P21 C21G 103.3(2)
C21M P21 Cu2 113.78(15)
C21A P21 Cu2 109.55(16)
C21G P21 Cu2 120.33(15)
C21F C21A C21B 118.1(5)
C21F C21A P21 124.4(4)
C21B C21A P21 117.5(4)
C21A C21B C21C 122.3(6)
C21D C21C C21B 119.5(7)
C21C C21D C21E 118.7(6)
C21D C21E C21F 121.5(6)
C21A C21F C21E 119.8(6)
C21L C21G C21H 118.1(4)
C21L C21G P21 118.8(3)
C21H C21G P21 123.1(4)
C21G C21H C21I 120.2(5)
C21J C21I C21H 120.3(5)
C21K C21J C21I 119.3(5)
C21J C21K C21L 120.8(5)
C21G C21L C21K 121.3(4)
C21N C21M C21R 117.2(4)
C21N C21M P21 124.7(4)
C21R C21M P21 118.1(3)
C21M C21N C21O 120.3(5)
C21P C21O C21N 120.3(5)
C21Q C21P C21O 119.8(6)
C21P C21Q C21R 120.2(5)
C21Q C21R C21M 122.0(5)
C22A P22 C22G 103.8(2)
C22A P22 C22M 104.4(2)
C22G P22 C22M 102.3(2)
C22A P22 Cu2 112.66(15)
C22G P22 Cu2 116.28(15)
C22M P22 Cu2 115.91(14)
C22F C22A C22B 118.2(5)
C22F C22A P22 124.5(4)
C22B C22A P22 117.3(3)
C22A C22B C22C 121.6(4)
C22D C22C C22B 119.2(5)
C22E C22D C22C 120.3(5)
C22D C22E C22F 119.9(5)
C22A C22F C22E 120.8(5)
C22L C22G C22H 117.1(5)
C22L C22G P22 123.1(4)
C22H C22G P22 119.5(4)
C22I C22H C22G 121.2(5)
C22J C22I C22H 120.2(5)
C22I C22J C22K 120.1(6)
C22J C22K C22L 120.1(6)
C22G C22L C22K 121.1(6)
C22N C22M C22R 117.2(5)
C22N C22M P22 124.4(4)
C22R C22M P22 118.3(4)
C22M C22N C22O 120.3(6)
C22P C22O C22N 120.8(6)
C22Q C22P C22O 119.0(6)
C22P C22Q C22R 120.6(7)
C22Q C22R C22M 121.9(6)

loop_
_geom_bond_atom_site_label_1
_geom_bond_atom_site_label_2
_geom_bond_distance
C1 N2 1.343(5)
C1 N6 1.351(5)
C1 S1 1.696(5)
N2 C3 1.398(6)
N2 Cu2 1.985(4)
O3 C3 1.224(5)
C3 C4 1.449(7)
C4 C5 1.330(7)
C5 N6 1.355(6)
S1 Cu1 2.3867(15)
Cu1 P11 2.2683(13)
Cu1 P12 2.2959(16)
Cu1 Cl1 2.3877(14)
P11 C11M 1.822(4)
P11 C11A 1.830(4)
P11 C11G 1.831(4)
C11A C11F 1.371(6)
C11A C11B 1.389(5)
C11B C11C 1.380(6)
C11C C11D 1.374(6)
C11D C11E 1.349(6)
C11E C11F 1.374(6)
C11G C11L 1.372(6)
C11G C11H 1.373(6)
C11H C11I 1.379(7)
C11I C11J 1.355(8)
C11J C11K 1.357(8)
C11K C11L 1.394(6)
C11M C11R 1.383(6)
C11M C11N 1.387(6)
C11N C11O 1.370(6)
C11O C11P 1.370(7)
C11P C11Q 1.358(7)
C11Q C11R 1.385(7)
P12 C12M 1.821(5)
P12 C12A 1.829(4)
P12 C12G 1.838(5)
C12A C12F 1.385(6)
C12A C12B 1.386(6)
C12B C12C 1.381(6)
C12C C12D 1.365(7)
C12D C12E 1.363(7)
C12E C12F 1.379(6)
C12G C12L 1.349(7)
C12G C12H 1.383(6)
C12H C12I 1.380(7)
C12I C12J 1.357(8)
C12J C12K 1.344(8)
C12K C12L 1.392(7)
C12M C12N 1.368(7)
C12M C12R 1.378(6)
C12N C12O 1.416(8)
C12O C12P 1.363(9)
C12P C12Q 1.346(9)
C12Q C12R 1.378(7)
Cu2 P21 2.2322(14)
Cu2 P22 2.2664(15)
P21 C21M 1.809(5)
P21 C21A 1.821(5)
P21 C21G 1.826(4)
C21A C21F 1.356(7)
C21A C21B 1.367(7)
C21B C21C 1.379(8)
C21C C21D 1.357(8)
C21D C21E 1.362(8)
C21E C21F 1.392(7)
C21G C21L 1.361(6)
C21G C21H 1.385(6)
C21H C21I 1.385(7)
C21I C21J 1.362(7)
C21J C21K 1.354(7)
C21K C21L 1.367(6)
C21M C21N 1.384(6)
C21M C21R 1.385(6)
C21N C21O 1.390(7)
C21O C21P 1.363(7)
C21P C21Q 1.358(7)
C21Q C21R 1.359(7)
P22 C22A 1.815(4)
P22 C22G 1.824(5)
P22 C22M 1.826(5)
C22A C22F 1.360(6)
C22A C22B 1.363(6)
C22B C22C 1.387(7)
C22C C22D 1.358(7)
C22D C22E 1.352(7)
C22E C22F 1.395(7)
C22G C22L 1.364(7)
C22G C22H 1.379(6)
C22H C22I 1.375(7)
C22I C22J 1.340(7)
C22J C22K 1.347(8)
C22K C22L 1.384(7)
C22M C22N 1.346(6)
C22M C22R 1.369(7)
C22N C22O 1.404(8)
C22O C22P 1.342(8)
C22P C22Q 1.333(8)
C22Q C22R 1.367(7)
